data_7249525
loop_
_publ_author_name
'Zhang, Guoqiang'
'Pan, Rongkai'
'Liu, Shenggui'
'Chen, Huihui'

_publ_section_title
;
 Synthesis, crystal structures and luminescence properties of Zn(ii) and
 Cd(ii) coordination compounds assembled from flexible bis(quinolyl)
 ligands with symmetrical spacers: the influence of coordinated anions
;
_journal_issue 46
_journal_name_full CrystEngComm
_journal_page_first 6627
_journal_page_last 6639
_journal_paper_doi 10.1039/D4CE00768A
_journal_volume 26
_journal_year 2024
_chemical_formula_moiety 'C42 H32 Cl3.80 I0.20 N12 O4 Zn4, 8(H2 O)'
_chemical_formula_sum 'C42 H48 Cl3.8 I0.2 N12 O12 Zn4'
_chemical_formula_weight 1334.49
_space_group_crystal_system triclinic
_space_group_IT_number 2
_space_group_name_Hall '-P 1'
_space_group_name_H-M_alt 'P -1'
_atom_sites_solution_hydrogens mixed
_atom_sites_solution_primary dual
_atom_sites_solution_secondary difmap
_audit_block_doi 10.5517/ccdc.csd.cc2jcsxm
_audit_creation_date 2024-05-28
_audit_creation_method
;
Olex2 1.5
(compiled 2022.04.07 svn.rca3783a0 for OlexSys, GUI svn.r6498)
;
_audit_update_record
;
2024-07-28 deposited with the CCDC.	2024-10-29 downloaded from the CCDC.
;
_cell_angle_alpha 87.6516(12)
_cell_angle_beta 64.7318(10)
_cell_angle_gamma 75.0133(11)
_cell_formula_units_Z 1
_cell_length_a 11.0324(2)
_cell_length_b 11.5939(2)
_cell_length_c 11.6322(2)
_cell_measurement_reflns_used 7164
_cell_measurement_temperature 158(2)
_cell_measurement_theta_max 66.94
_cell_measurement_theta_min 4.22
_cell_volume 1295.62(4)
_computing_cell_refinement 'SAINT V8.40B (?, 2016)'
_computing_data_collection 'Bruker D8 Venture diffractometer'
_computing_data_reduction 'SAINT V8.40B (?, 2016)'
_computing_molecular_graphics 'Olex2 1.5 (Dolomanov et al., 2009)'
_computing_publication_material 'Olex2 1.5 (Dolomanov et al., 2009)'
_computing_structure_refinement 'SHELXL 2019/3 (Sheldrick, 2015)'
_computing_structure_solution 'SHELXT 2018/2 (Sheldrick, 2018)'
_diffrn_ambient_temperature 158(2)
_diffrn_measured_fraction_theta_full 0.996
_diffrn_measured_fraction_theta_max 0.996
_diffrn_measurement_device_type 'Bruker APEX-II CCD'
_diffrn_measurement_method '\f and \w scans'
_diffrn_radiation_type CuK\a
_diffrn_radiation_wavelength 1.54178
_diffrn_reflns_av_R_equivalents 0.0437
_diffrn_reflns_av_unetI/netI 0.0398
_diffrn_reflns_Laue_measured_fraction_full 0.996
_diffrn_reflns_Laue_measured_fraction_max 0.996
_diffrn_reflns_limit_h_max 13
_diffrn_reflns_limit_h_min -13
_diffrn_reflns_limit_k_max 13
_diffrn_reflns_limit_k_min -13
_diffrn_reflns_limit_l_max 13
_diffrn_reflns_limit_l_min -13
_diffrn_reflns_number 17389
_diffrn_reflns_point_group_measured_fraction_full 0.996
_diffrn_reflns_point_group_measured_fraction_max 0.996
_diffrn_reflns_theta_full 66.850
_diffrn_reflns_theta_max 66.850
_diffrn_reflns_theta_min 4.216
_exptl_absorpt_coefficient_mu 5.445
_exptl_absorpt_correction_T_max 0.7528
_exptl_absorpt_correction_T_min 0.6158
_exptl_absorpt_correction_type multi-scan
_exptl_absorpt_process_details
;
SADABS-2016/2 (Bruker,2016/2) was used for absorption correction.
wR2(int) was 0.0986 before and 0.0505 after correction.
The Ratio of minimum to maximum transmission is 0.8180.
The \l/2 correction factor is Not present.
;
_exptl_crystal_colour 'clear brownish brown'
_exptl_crystal_colour_lustre clear
_exptl_crystal_colour_modifier brownish
_exptl_crystal_colour_primary brown
_exptl_crystal_density_diffrn 1.710
_exptl_crystal_description block
_exptl_crystal_F_000 675
_exptl_crystal_size_max 0.04
_exptl_crystal_size_mid 0.04
_exptl_crystal_size_min 0.02
_refine_diff_density_max 0.404
_refine_diff_density_min -0.330
_refine_diff_density_rms 0.065
_refine_ls_extinction_method none
_refine_ls_goodness_of_fit_ref 1.060
_refine_ls_hydrogen_treatment mixed
_refine_ls_matrix_type full
_refine_ls_number_parameters 367
_refine_ls_number_reflns 4588
_refine_ls_number_restraints 6
_refine_ls_restrained_S_all 1.060
_refine_ls_R_factor_all 0.0324
_refine_ls_R_factor_gt 0.0267
_refine_ls_shift/su_max 0.002
_refine_ls_shift/su_mean 0.000
_refine_ls_structure_factor_coef Fsqd
_refine_ls_weighting_details 'w=1/[\s^2^(Fo^2^)+(0.0312P)^2^+0.3912P] where P=(Fo^2^+2Fc^2^)/3'
_refine_ls_weighting_scheme calc
_refine_ls_wR_factor_gt 0.0642
_refine_ls_wR_factor_ref 0.0664
_reflns_Friedel_coverage 0.000
_reflns_number_gt 4093
_reflns_number_total 4588
_reflns_threshold_expression 'I > 2\s(I)'
_cod_data_source_file d4ce00768a2.cif
_cod_data_source_block 2335041
_cod_depositor_comments 'Adding full bibliography for 7249521--7249527.cif.'
_cod_original_formula_sum 'C42 H48 Cl3.80 I0.20 N12 O12 Zn4'
_cod_database_code 7249525
_shelx_shelxl_version_number 2019/3
_shelx_space_group_comment
;
The symmetry employed for this shelxl refinement is uniquely defined
by the following loop, which should always be used as a source of
symmetry information in preference to the above space-group names.
They are only intended as comments.
;
_shelx_estimated_absorpt_t_max 0.899
_shelx_estimated_absorpt_t_min 0.812
_olex2_refinement_description
;
1. Fixed Uiso
 At 1.2 times of:
  All C(H) groups, All N(H) groups
 At 1.5 times of:
  All O(H,H) groups
2. Uiso/Uaniso restraints and constraints
O7 \\sim O4: within 2A with sigma of 0.01 and sigma for terminal atoms of 0.02
within 2A
3. Others
 Sof(Cl2)=1-FVAR(1)
 Sof(I2)=FVAR(1)
 Sof(O4)=Sof(H4A)=Sof(H4B)=1-FVAR(2)
 Sof(O7)=Sof(H7A)=Sof(H7B)=FVAR(2)
4.a Riding coordinates:
 O2(H2), O4(H4A,H4B)
4.b Free rotating group:
 O3(H3B,H3C), O6(H6A,H6B), O5(H5A,H5B), O7(H7A,H7B)
4.c Aromatic/amide H refined with riding coordinates:
 N3(H3), C6(H6), C2(H2A), C12(H12), C17(H17), C3(H3A), C14(H14), C5(H5),
 C7(H7), C20(H20), C15(H15), C18(H18), C8(H8), C19(H19), C10(H10)
;
_olex2_submission_special_instructions 'No special instructions were received'

loop_
_space_group_symop_operation_xyz
'x, y, z'
'-x, -y, -z'

loop_
_atom_site_label
_atom_site_type_symbol
_atom_site_fract_x
_atom_site_fract_y
_atom_site_fract_z
_atom_site_U_iso_or_equiv
_atom_site_adp_type
_atom_site_occupancy
_atom_site_site_symmetry_order
_atom_site_calc_flag
_atom_site_refinement_flags_posn
_atom_site_refinement_flags_adp
_atom_site_refinement_flags_occupancy
_atom_site_disorder_assembly
_atom_site_disorder_group
Zn1 Zn 0.94193(3) 0.73746(2) 0.14941(2) 0.01997(9) Uani 1 1 d . . . . .
Zn2 Zn 1.24867(3) 0.96599(2) -0.18757(2) 0.01973(9) Uani 1 1 d . . . . .
Cl1 Cl 1.11150(5) 0.63277(5) 0.20961(5) 0.02523(12) Uani 1 1 d . . . . .
Cl2 Cl 1.45467(19) 0.84922(18) -0.32843(13) 0.0297(3) Uani 0.8993(14) 1 d . . P A 2
N5 N 1.14255(17) 0.89812(15) -0.01645(16) 0.0190(3) Uani 1 1 d . . . . .
N4 N 1.06317(17) 0.82293(16) -0.00880(16) 0.0203(3) Uani 1 1 d . . . . .
N6 N 1.30157(17) 1.04324(15) -0.05043(16) 0.0194(3) Uani 1 1 d . . . . .
O2 O 0.82294(15) 0.88654(13) 0.24913(14) 0.0233(3) Uani 1 1 d . . . . .
H2 H 0.801596 0.895909 0.323992 0.002(5) Uiso 1 1 d R . . . .
N3 N 0.98468(18) 0.73089(16) -0.12275(16) 0.0217(4) Uani 1 1 d . . . . .
H3 H 0.976041 0.715022 -0.191793 0.026 Uiso 1 1 calc R U . . .
C13 C 1.2412(2) 1.00866(19) 0.0666(2) 0.0210(4) Uani 1 1 d . . . . .
C21 C 1.3840(2) 1.11913(19) -0.0711(2) 0.0216(4) Uani 1 1 d . . . . .
C4 C 0.6981(2) 0.4686(2) 0.3551(2) 0.0260(5) Uani 1 1 d . . . . .
C6 C 0.6788(3) 0.4690(2) 0.5700(2) 0.0352(6) Uani 1 1 d . . . . .
H6 H 0.653842 0.435376 0.650078 0.042 Uiso 1 1 calc R U . . .
C2 C 0.7220(2) 0.4721(2) 0.1403(2) 0.0251(4) Uani 1 1 d . . . . .
H2A H 0.706893 0.444659 0.072893 0.030 Uiso 1 1 calc R U . . .
C1 C 0.7916(2) 0.56253(19) 0.1230(2) 0.0219(4) Uani 1 1 d . . . . .
C12 C 1.1546(2) 0.92750(19) 0.08216(19) 0.0211(4) Uani 1 1 d . . . . .
H12 H 1.109179 0.897753 0.162237 0.025 Uiso 1 1 calc R U . . .
N1 N 0.80994(17) 0.60823(16) 0.21490(17) 0.0218(4) Uani 1 1 d . . . . .
C17 C 1.4906(2) 1.2409(2) 0.0036(3) 0.0327(5) Uani 1 1 d . . . . .
H17 H 1.504359 1.271454 0.070367 0.039 Uiso 1 1 calc R U . . .
C3 C 0.6771(2) 0.4250(2) 0.2558(2) 0.0282(5) Uani 1 1 d . . . . .
H3A H 0.631720 0.362998 0.269157 0.034 Uiso 1 1 calc R U . . .
C9 C 0.7617(2) 0.56482(19) 0.3327(2) 0.0229(4) Uani 1 1 d . . . . .
C14 C 1.2566(2) 1.0483(2) 0.1714(2) 0.0241(4) Uani 1 1 d . . . . .
H14 H 1.211876 1.021797 0.253474 0.029 Uiso 1 1 calc R U . . .
C16 C 1.4037(2) 1.1629(2) 0.0303(2) 0.0258(5) Uani 1 1 d . . . . .
C5 C 0.6588(2) 0.4213(2) 0.4760(2) 0.0324(5) Uani 1 1 d . . . . .
H5 H 0.618173 0.355906 0.491880 0.039 Uiso 1 1 calc R U . . .
C7 C 0.7361(2) 0.5673(2) 0.5492(2) 0.0335(5) Uani 1 1 d . . . . .
H7 H 0.746694 0.601324 0.616117 0.040 Uiso 1 1 calc R U . . .
C20 C 1.4515(2) 1.1536(2) -0.1960(2) 0.0258(5) Uani 1 1 d . . . . .
H20 H 1.438529 1.124974 -0.264198 0.031 Uiso 1 1 calc R U . . .
C15 C 1.3368(2) 1.1253(2) 0.1529(2) 0.0269(5) Uani 1 1 d . . . . .
H15 H 1.347603 1.153674 0.222508 0.032 Uiso 1 1 calc R U . . .
C18 C 1.5549(3) 1.2725(2) -0.1179(3) 0.0367(6) Uani 1 1 d . . . . .
H18 H 1.613155 1.324774 -0.134908 0.044 Uiso 1 1 calc R U . . .
C8 C 0.7768(2) 0.6145(2) 0.4324(2) 0.0294(5) Uani 1 1 d . . . . .
H8 H 0.815304 0.680972 0.419125 0.035 Uiso 1 1 calc R U . . .
C19 C 1.5356(2) 1.2287(2) -0.2176(3) 0.0321(5) Uani 1 1 d . . . . .
H19 H 1.581581 1.251222 -0.301472 0.039 Uiso 1 1 calc R U . . .
O1 O 1.12044(15) 0.85480(13) -0.22139(13) 0.0233(3) Uani 1 1 d . . . . .
N2 N 0.92306(17) 0.68156(16) -0.01277(16) 0.0205(4) Uani 1 1 d . . . . .
C11 C 1.0616(2) 0.80713(18) -0.12201(19) 0.0199(4) Uani 1 1 d . . . . .
C10 C 0.8505(2) 0.60864(19) -0.0030(2) 0.0226(4) Uani 1 1 d . . . . .
H10 H 0.835611 0.585808 -0.072399 0.027 Uiso 1 1 calc R U . . .
O3 O 0.9391(2) 0.63990(17) -0.31199(18) 0.0408(4) Uani 1 1 d G . . . .
H3B H 0.968941 0.563603 -0.335292 0.061 Uiso 1 1 d G U . . .
H3C H 0.968787 0.674222 -0.382945 0.061 Uiso 1 1 d G U . . .
O6 O 0.7484(2) 0.91745(17) 0.51405(17) 0.0400(4) Uani 1 1 d G . . . .
H6A H 0.753211 0.990708 0.518860 0.060 Uiso 1 1 d G U . . .
H6B H 0.659725 0.922694 0.550653 0.060 Uiso 1 1 d G U . . .
O5 O 1.0023(2) 0.7719(2) 0.47932(19) 0.0472(5) Uani 1 1 d G . . . .
H5A H 0.932387 0.830590 0.483909 0.071 Uiso 1 1 d G U . . .
H5B H 1.035101 0.736143 0.403707 0.071 Uiso 1 1 d G U . . .
O7 O 1.1946(3) 0.8684(3) -0.4842(2) 0.0467(9) Uani 0.914(8) 1 d G U P B 1
H7A H 1.175709 0.853427 -0.405343 0.070 Uiso 0.914(8) 1 d G U P B 1
H7B H 1.125360 0.857240 -0.495564 0.070 Uiso 0.914(8) 1 d G U P B 1
I2 I 1.4714(5) 0.8511(4) -0.3733(4) 0.0321(9) Uani 0.1007(14) 1 d . . P A 1
O4 O 1.115(4) 0.930(3) -0.457(2) 0.048(5) Uani 0.086(8) 1 d . U P B 2
H4A H 1.109567 0.872209 -0.498228 0.073 Uiso 0.086(8) 1 d R U P B 2
H4B H 1.115397 0.900899 -0.387428 0.073 Uiso 0.086(8) 1 d R U P B 2

loop_
_atom_site_aniso_label
_atom_site_aniso_U_11
_atom_site_aniso_U_22
_atom_site_aniso_U_33
_atom_site_aniso_U_23
_atom_site_aniso_U_13
_atom_site_aniso_U_12
Zn1 0.02270(15) 0.01659(16) 0.02163(14) 0.00341(10) -0.00917(11) -0.00785(11)
Zn2 0.02228(15) 0.01671(16) 0.01940(14) 0.00357(10) -0.00720(11) -0.00736(11)
Cl1 0.0261(2) 0.0233(3) 0.0279(2) 0.00475(19) -0.0129(2) -0.0073(2)
Cl2 0.0243(5) 0.0253(5) 0.0337(7) -0.0037(6) -0.0060(6) -0.0080(3)
N5 0.0185(8) 0.0157(9) 0.0224(8) 0.0032(7) -0.0081(7) -0.0057(7)
N4 0.0213(8) 0.0175(9) 0.0224(8) 0.0043(7) -0.0076(7) -0.0095(7)
N6 0.0189(8) 0.0155(9) 0.0227(8) 0.0023(7) -0.0081(7) -0.0043(7)
O2 0.0313(8) 0.0157(8) 0.0220(7) 0.0031(6) -0.0108(6) -0.0062(6)
N3 0.0243(9) 0.0221(10) 0.0216(8) 0.0033(7) -0.0109(7) -0.0094(7)
C13 0.0182(9) 0.0190(11) 0.0243(10) 0.0019(8) -0.0099(8) -0.0013(8)
C21 0.0191(9) 0.0139(11) 0.0321(11) 0.0027(8) -0.0124(8) -0.0023(8)
C4 0.0182(10) 0.0205(12) 0.0354(12) 0.0048(9) -0.0081(9) -0.0052(8)
C6 0.0352(12) 0.0342(15) 0.0335(12) 0.0136(11) -0.0114(10) -0.0124(10)
C2 0.0206(10) 0.0196(12) 0.0347(12) 0.0004(9) -0.0108(9) -0.0068(8)
C1 0.0163(9) 0.0154(11) 0.0311(11) 0.0007(8) -0.0085(8) -0.0025(8)
C12 0.0211(10) 0.0192(11) 0.0211(10) 0.0042(8) -0.0073(8) -0.0058(8)
N1 0.0201(8) 0.0144(9) 0.0294(9) 0.0024(7) -0.0089(7) -0.0056(7)
C17 0.0337(12) 0.0239(13) 0.0509(14) 0.0029(10) -0.0264(11) -0.0102(10)
C3 0.0210(10) 0.0192(12) 0.0422(13) 0.0039(9) -0.0094(9) -0.0093(8)
C9 0.0176(9) 0.0170(11) 0.0290(11) 0.0037(8) -0.0060(8) -0.0040(8)
C14 0.0256(10) 0.0218(12) 0.0250(10) 0.0008(8) -0.0126(9) -0.0036(9)
C16 0.0247(10) 0.0179(11) 0.0386(12) 0.0006(9) -0.0190(9) -0.0022(8)
C5 0.0289(11) 0.0260(13) 0.0414(13) 0.0127(10) -0.0116(10) -0.0136(10)
C7 0.0332(12) 0.0376(15) 0.0274(12) 0.0058(10) -0.0100(10) -0.0115(10)
C20 0.0239(10) 0.0202(12) 0.0326(11) 0.0058(9) -0.0118(9) -0.0064(9)
C15 0.0280(11) 0.0265(12) 0.0309(11) -0.0002(9) -0.0185(9) -0.0042(9)
C18 0.0319(12) 0.0274(14) 0.0600(16) 0.0119(12) -0.0243(12) -0.0159(10)
C8 0.0293(11) 0.0237(12) 0.0339(12) 0.0040(9) -0.0105(9) -0.0105(9)
C19 0.0273(11) 0.0234(13) 0.0456(14) 0.0135(10) -0.0146(10) -0.0103(9)
O1 0.0280(7) 0.0230(8) 0.0214(7) 0.0053(6) -0.0104(6) -0.0117(6)
N2 0.0200(8) 0.0162(9) 0.0243(8) 0.0018(7) -0.0090(7) -0.0042(7)
C11 0.0179(9) 0.0158(11) 0.0241(10) 0.0016(8) -0.0084(8) -0.0028(8)
C10 0.0206(10) 0.0155(11) 0.0330(11) -0.0001(8) -0.0127(9) -0.0043(8)
O3 0.0515(11) 0.0327(10) 0.0434(10) -0.0060(8) -0.0277(9) -0.0053(8)
O6 0.0460(10) 0.0372(11) 0.0326(9) 0.0024(8) -0.0127(8) -0.0118(8)
O5 0.0519(12) 0.0552(14) 0.0391(10) -0.0023(9) -0.0254(9) -0.0107(9)
O7 0.071(2) 0.0447(17) 0.0332(11) 0.0085(10) -0.0244(12) -0.0285(15)
I2 0.0285(15) 0.0250(11) 0.041(2) -0.0001(17) -0.0127(17) -0.0074(9)
O4 0.066(9) 0.048(9) 0.042(8) 0.006(7) -0.027(7) -0.025(8)

loop_
_atom_type_symbol
_atom_type_description
_atom_type_scat_dispersion_real
_atom_type_scat_dispersion_imag
_atom_type_scat_source
C C 0.0181 0.0091 'International Tables Vol C Tables 4.2.6.8 and 6.1.1.4'
H H 0.0000 0.0000 'International Tables Vol C Tables 4.2.6.8 and 6.1.1.4'
Cl Cl 0.3639 0.7018 'International Tables Vol C Tables 4.2.6.8 and 6.1.1.4'
I I -0.3257 6.8362 'International Tables Vol C Tables 4.2.6.8 and 6.1.1.4'
N N 0.0311 0.0180 'International Tables Vol C Tables 4.2.6.8 and 6.1.1.4'
O O 0.0492 0.0322 'International Tables Vol C Tables 4.2.6.8 and 6.1.1.4'
Zn Zn -1.5491 0.6778 'International Tables Vol C Tables 4.2.6.8 and 6.1.1.4'

loop_
_geom_angle_atom_site_label_1
_geom_angle_atom_site_label_2
_geom_angle_atom_site_label_3
_geom_angle
_geom_angle_site_symmetry_1
_geom_angle_site_symmetry_3
_geom_angle_publ_flag
N4 Zn1 Cl1 100.23(5) . . ?
N4 Zn1 N1 146.36(7) . . ?
O2 Zn1 Cl1 116.10(5) . . ?
O2 Zn1 N4 94.23(6) . . ?
O2 Zn1 N1 104.70(6) . . ?
O2 Zn1 N2 120.95(6) . . ?
N1 Zn1 Cl1 96.07(5) . . ?
N2 Zn1 Cl1 122.83(5) . . ?
N2 Zn1 N4 73.01(7) . . ?
N2 Zn1 N1 73.42(7) . . ?
Cl2 Zn2 O1 94.11(6) . . ?
N5 Zn2 Cl2 118.24(6) . . ?
N5 Zn2 N6 75.88(6) . . ?
N5 Zn2 O1 72.08(6) . . ?
N5 Zn2 I2 125.85(11) . . ?
N6 Zn2 Cl2 103.79(6) . . ?
N6 Zn2 O1 147.80(6) . . ?
N6 Zn2 I2 109.42(11) . . ?
O2 Zn2 Cl2 115.39(6) 2_775 . ?
O2 Zn2 N5 125.86(6) 2_775 . ?
O2 Zn2 N6 98.45(6) 2_775 . ?
O2 Zn2 O1 97.65(6) 2_775 . ?
O2 Zn2 I2 107.08(11) 2_775 . ?
O1 Zn2 I2 92.09(11) . . ?
N4 N5 Zn2 121.26(13) . . ?
C12 N5 Zn2 118.32(14) . . ?
C12 N5 N4 120.42(17) . . ?
N5 N4 Zn1 131.03(13) . . ?
C11 N4 Zn1 118.45(13) . . ?
C11 N4 N5 110.47(16) . . ?
C13 N6 Zn2 112.37(14) . . ?
C13 N6 C21 118.94(18) . . ?
C21 N6 Zn2 128.69(14) . . ?
Zn1 O2 H2 122.1 . . ?
Zn2 O2 Zn1 127.28(8) 2_775 . ?
Zn2 O2 H2 110.4 2_775 . ?
N2 N3 H3 121.5 . . ?
N2 N3 C11 117.02(17) . . ?
C11 N3 H3 121.5 . . ?
N6 C13 C12 116.14(18) . . ?
N6 C13 C14 123.0(2) . . ?
C14 C13 C12 120.90(19) . . ?
N6 C21 C16 121.01(19) . . ?
N6 C21 C20 119.2(2) . . ?
C20 C21 C16 119.8(2) . . ?
C3 C4 C9 118.3(2) . . ?
C3 C4 C5 123.0(2) . . ?
C5 C4 C9 118.7(2) . . ?
C5 C6 H6 119.7 . . ?
C5 C6 C7 120.6(2) . . ?
C7 C6 H6 119.7 . . ?
C1 C2 H2A 120.7 . . ?
C3 C2 H2A 120.7 . . ?
C3 C2 C1 118.5(2) . . ?
C2 C1 C10 119.8(2) . . ?
N1 C1 C2 123.5(2) . . ?
N1 C1 C10 116.70(19) . . ?
N5 C12 C13 117.29(18) . . ?
N5 C12 H12 121.4 . . ?
C13 C12 H12 121.4 . . ?
C1 N1 Zn1 113.84(13) . . ?
C1 N1 C9 118.84(18) . . ?
C9 N1 Zn1 126.93(14) . . ?
C16 C17 H17 119.9 . . ?
C18 C17 H17 119.9 . . ?
C18 C17 C16 120.3(2) . . ?
C4 C3 H3A 120.1 . . ?
C2 C3 C4 119.8(2) . . ?
C2 C3 H3A 120.1 . . ?
N1 C9 C4 120.8(2) . . ?
N1 C9 C8 119.66(19) . . ?
C8 C9 C4 119.5(2) . . ?
C13 C14 H14 120.5 . . ?
C15 C14 C13 118.9(2) . . ?
C15 C14 H14 120.5 . . ?
C17 C16 C21 118.8(2) . . ?
C15 C16 C21 118.3(2) . . ?
C15 C16 C17 122.9(2) . . ?
C4 C5 H5 119.8 . . ?
C6 C5 C4 120.5(2) . . ?
C6 C5 H5 119.8 . . ?
C6 C7 H7 119.8 . . ?
C8 C7 C6 120.3(2) . . ?
C8 C7 H7 119.8 . . ?
C21 C20 H20 120.3 . . ?
C19 C20 C21 119.4(2) . . ?
C19 C20 H20 120.3 . . ?
C14 C15 C16 119.8(2) . . ?
C14 C15 H15 120.1 . . ?
C16 C15 H15 120.1 . . ?
C17 C18 H18 119.7 . . ?
C17 C18 C19 120.7(2) . . ?
C19 C18 H18 119.7 . . ?
C9 C8 H8 119.8 . . ?
C7 C8 C9 120.3(2) . . ?
C7 C8 H8 119.8 . . ?
C20 C19 C18 121.0(2) . . ?
C20 C19 H19 119.5 . . ?
C18 C19 H19 119.5 . . ?
C11 O1 Zn2 109.43(13) . . ?
N3 N2 Zn1 117.18(13) . . ?
C10 N2 Zn1 120.40(15) . . ?
C10 N2 N3 122.34(18) . . ?
N4 C11 N3 114.12(17) . . ?
O1 C11 N4 126.56(19) . . ?
O1 C11 N3 119.32(18) . . ?
C1 C10 H10 122.3 . . ?
N2 C10 C1 115.44(19) . . ?
N2 C10 H10 122.3 . . ?
H3B O3 H3C 104.5 . . ?
H6A O6 H6B 104.5 . . ?
H5A O5 H5B 104.5 . . ?
H7A O7 H7B 104.5 . . ?
H4A O4 H4B 104.5 . . ?

loop_
_geom_bond_atom_site_label_1
_geom_bond_atom_site_label_2
_geom_bond_distance
_geom_bond_site_symmetry_2
_geom_bond_publ_flag
Zn1 Cl1 2.3103(5) . ?
Zn1 N4 2.1430(17) . ?
Zn1 O2 1.9358(15) . ?
Zn1 N1 2.2434(17) . ?
Zn1 N2 2.1278(18) . ?
Zn2 Cl2 2.2570(18) . ?
Zn2 N5 2.0762(16) . ?
Zn2 N6 2.2067(18) . ?
Zn2 O2 1.9350(14) 2_775 ?
Zn2 O1 2.2973(15) . ?
Zn2 I2 2.548(4) . ?
N5 N4 1.363(2) . ?
N5 C12 1.279(3) . ?
N4 C11 1.345(3) . ?
N6 C13 1.333(3) . ?
N6 C21 1.367(3) . ?
O2 H2 0.8031 . ?
N3 H3 0.8800 . ?
N3 N2 1.351(3) . ?
N3 C11 1.377(3) . ?
C13 C12 1.461(3) . ?
C13 C14 1.410(3) . ?
C21 C16 1.421(3) . ?
C21 C20 1.416(3) . ?
C4 C3 1.407(4) . ?
C4 C9 1.424(3) . ?
C4 C5 1.417(3) . ?
C6 H6 0.9500 . ?
C6 C5 1.368(4) . ?
C6 C7 1.406(4) . ?
C2 H2A 0.9500 . ?
C2 C1 1.413(3) . ?
C2 C3 1.364(3) . ?
C1 N1 1.323(3) . ?
C1 C10 1.469(3) . ?
C12 H12 0.9500 . ?
N1 C9 1.369(3) . ?
C17 H17 0.9500 . ?
C17 C16 1.417(3) . ?
C17 C18 1.368(4) . ?
C3 H3A 0.9500 . ?
C9 C8 1.405(3) . ?
C14 H14 0.9500 . ?
C14 C15 1.362(3) . ?
C16 C15 1.409(3) . ?
C5 H5 0.9500 . ?
C7 H7 0.9500 . ?
C7 C8 1.375(3) . ?
C20 H20 0.9500 . ?
C20 C19 1.373(3) . ?
C15 H15 0.9500 . ?
C18 H18 0.9500 . ?
C18 C19 1.401(4) . ?
C8 H8 0.9500 . ?
C19 H19 0.9500 . ?
O1 C11 1.247(3) . ?
N2 C10 1.278(3) . ?
C10 H10 0.9500 . ?
O3 H3B 0.8702 . ?
O3 H3C 0.8697 . ?
O6 H6A 0.8702 . ?
O6 H6B 0.8702 . ?
O5 H5A 0.8701 . ?
O5 H5B 0.8700 . ?
O7 H7A 0.8700 . ?
O7 H7B 0.8698 . ?
O4 H4A 0.8701 . ?
O4 H4B 0.8702 . ?

loop_
_geom_hbond_atom_site_label_D
_geom_hbond_atom_site_label_H
_geom_hbond_atom_site_label_A
_geom_hbond_distance_DH
_geom_hbond_distance_HA
_geom_hbond_distance_DA
_geom_hbond_angle_DHA
_geom_hbond_site_symmetry_A
_geom_hbond_publ_flag
O2 H2 O6 0.80 2.04 2.842(2) 179.3 . yes
N3 H3 O3 0.88 1.91 2.761(2) 162.0 . yes
O3 H3C O5 0.87 1.88 2.743(3) 169.2 1_554 yes
O6 H6A O7 0.87 1.84 2.689(3) 163.6 2_775 yes
O6 H6A O4 0.87 1.79 2.50(3) 137.0 2_775 yes
O5 H5A O6 0.87 1.90 2.739(3) 160.6 . yes
O7 H7A O1 0.87 1.96 2.816(3) 168.5 . yes
O7 H7B O5 0.87 1.99 2.823(3) 159.6 1_554 yes
O4 H4A O5 0.87 1.95 2.75(3) 150.4 1_554 yes
O4 H4B O1 0.87 2.00 2.87(3) 172.0 . yes

loop_
_geom_torsion_atom_site_label_1
_geom_torsion_atom_site_label_2
_geom_torsion_atom_site_label_3
_geom_torsion_atom_site_label_4
_geom_torsion
_geom_torsion_site_symmetry_1
_geom_torsion_site_symmetry_2
_geom_torsion_site_symmetry_3
_geom_torsion_site_symmetry_4
_geom_torsion_publ_flag
Zn1 N4 C11 N3 -3.0(2) . . . . ?
Zn1 N4 C11 O1 176.28(16) . . . . ?
Zn1 N1 C9 C4 -169.67(15) . . . . ?
Zn1 N1 C9 C8 9.4(3) . . . . ?
Zn1 N2 C10 C1 -3.8(2) . . . . ?
Zn2 N5 N4 Zn1 179.91(9) . . . . ?
Zn2 N5 N4 C11 -2.7(2) . . . . ?
Zn2 N5 C12 C13 0.9(2) . . . . ?
Zn2 N6 C13 C12 0.5(2) . . . . ?
Zn2 N6 C13 C14 -178.51(16) . . . . ?
Zn2 N6 C21 C16 178.24(14) . . . . ?
Zn2 N6 C21 C20 -2.2(3) . . . . ?
Zn2 O1 C11 N4 4.2(3) . . . . ?
Zn2 O1 C11 N3 -176.60(14) . . . . ?
N5 N4 C11 N3 179.28(16) . . . . ?
N5 N4 C11 O1 -1.5(3) . . . . ?
N4 N5 C12 C13 -179.86(17) . . . . ?
N6 C13 C12 N5 -1.0(3) . . . . ?
N6 C13 C14 C15 -0.1(3) . . . . ?
N6 C21 C16 C17 179.74(19) . . . . ?
N6 C21 C16 C15 0.5(3) . . . . ?
N6 C21 C20 C19 -179.3(2) . . . . ?
N3 N2 C10 C1 179.56(17) . . . . ?
C13 N6 C21 C16 -1.2(3) . . . . ?
C13 N6 C21 C20 178.29(18) . . . . ?
C13 C14 C15 C16 -0.7(3) . . . . ?
C21 N6 C13 C12 -179.94(18) . . . . ?
C21 N6 C13 C14 1.0(3) . . . . ?
C21 C16 C15 C14 0.5(3) . . . . ?
C21 C20 C19 C18 -0.6(3) . . . . ?
C4 C9 C8 C7 2.8(3) . . . . ?
C6 C7 C8 C9 -0.1(4) . . . . ?
C2 C1 N1 Zn1 174.55(16) . . . . ?
C2 C1 N1 C9 1.2(3) . . . . ?
C2 C1 C10 N2 -173.43(19) . . . . ?
C1 C2 C3 C4 1.3(3) . . . . ?
C1 N1 C9 C4 2.7(3) . . . . ?
C1 N1 C9 C8 -178.26(19) . . . . ?
C12 N5 N4 Zn1 0.7(3) . . . . ?
C12 N5 N4 C11 178.13(18) . . . . ?
C12 C13 C14 C15 -179.1(2) . . . . ?
N1 C1 C10 N2 5.4(3) . . . . ?
N1 C9 C8 C7 -176.2(2) . . . . ?
C17 C16 C15 C14 -178.8(2) . . . . ?
C17 C18 C19 C20 0.4(4) . . . . ?
C3 C4 C9 N1 -4.5(3) . . . . ?
C3 C4 C9 C8 176.5(2) . . . . ?
C3 C4 C5 C6 -178.5(2) . . . . ?
C3 C2 C1 N1 -3.3(3) . . . . ?
C3 C2 C1 C10 175.43(19) . . . . ?
C9 C4 C3 C2 2.4(3) . . . . ?
C9 C4 C5 C6 1.4(3) . . . . ?
C14 C13 C12 N5 178.08(19) . . . . ?
C16 C21 C20 C19 0.3(3) . . . . ?
C16 C17 C18 C19 0.1(4) . . . . ?
C5 C4 C3 C2 -177.7(2) . . . . ?
C5 C4 C9 N1 175.56(19) . . . . ?
C5 C4 C9 C8 -3.5(3) . . . . ?
C5 C6 C7 C8 -2.1(4) . . . . ?
C7 C6 C5 C4 1.3(4) . . . . ?
C20 C21 C16 C17 0.2(3) . . . . ?
C20 C21 C16 C15 -179.01(19) . . . . ?
C18 C17 C16 C21 -0.4(3) . . . . ?
C18 C17 C16 C15 178.8(2) . . . . ?
N2 N3 C11 N4 -0.7(3) . . . . ?
N2 N3 C11 O1 179.99(17) . . . . ?
C11 N3 N2 Zn1 4.0(2) . . . . ?
C11 N3 N2 C10 -179.25(19) . . . . ?
C10 C1 N1 Zn1 -4.2(2) . . . . ?
C10 C1 N1 C9 -177.51(17) . . . . ?
